data_1565860
loop_
_publ_author_name
'Malinska, Maura'

_publ_section_title
;
 Insights into molecular recognition from the crystal structures of
 <i>p-tert</i>-butylcalix[6]arene complexed with different solvents
;
_journal_coeditor_code ED5024
_journal_issue 1
_journal_name_full IUCrJ
_journal_page_first 55
_journal_page_last 64
_journal_paper_doi 10.1107/S2052252521010678
_journal_volume 9
_journal_year 2022
_chemical_formula_moiety 'C66 H84 O6, C7 H8'
_chemical_formula_sum 'C73 H92 O6'
_chemical_formula_weight 1065.46
_space_group_crystal_system monoclinic
_space_group_IT_number 14
_space_group_name_Hall '-P 2yn'
_space_group_name_H-M_alt 'P 1 21/n 1'
_atom_sites_solution_hydrogens geom
_cell_angle_alpha 90
_cell_angle_beta 95.843(3)
_cell_angle_gamma 90
_cell_formula_units_Z 4
_cell_length_a 17.1817(6)
_cell_length_b 18.7393(6)
_cell_length_c 19.4157(6)
_cell_measurement_reflns_used 3809
_cell_measurement_temperature 100.01(11)
_cell_measurement_theta_max 46.9300
_cell_measurement_theta_min 4.0120
_cell_volume 6218.9(4)
_computing_cell_refinement 'CrysAlisPro 1.171.38.46 (Rigaku OD, 2015)'
_computing_data_collection 'CrysAlisPro 1.171.38.46 (Rigaku OD, 2015)'
_computing_data_reduction 'CrysAlisPro 1.171.38.46 (Rigaku OD, 2015)'
_computing_molecular_graphics 'Olex2 (Dolomanov et al., 2009)'
_computing_publication_material 'Olex2 (Dolomanov et al., 2009)'
_computing_structure_refinement 'ShelXL (Sheldrick, 2015)'
_diffrn_ambient_environment N~2~
_diffrn_ambient_temperature 100.01(11)
_diffrn_detector 'CCD plate'
_diffrn_detector_area_resol_mean 10.4391
_diffrn_detector_type Atlas
_diffrn_measured_fraction_theta_full 0.922
_diffrn_measured_fraction_theta_max 0.922
_diffrn_measurement_details
;
List of Runs (angles in degrees, time in seconds):

  # Type    Start    End  Width  t~exp~   \w     \q     \k     \f   Frames
--------------------------------------------------------------------------
  1  \w      1.00  50.00   1.00   17.63    --    0.00 -99.00-180.00   49
  2  \w    -40.00  90.00   1.00   17.63    --    0.00  57.00-120.00  130
  3  \w    -96.00  -2.00   1.00   70.49    --  -59.50 125.00 -30.00   94
  4  \w     94.00 148.00   1.00   70.49    --   59.50 125.00 120.00   54
  5  \w     94.00 148.00   1.00   70.49    --   59.50 125.00-180.00   54
  6  \w     94.00 148.00   1.00   70.49    --   59.50 125.00  60.00   54
  7  \w    -34.00  66.00   1.00   70.49    --   59.50 -15.00 -90.00  100
;
_diffrn_measurement_device 'four-circle diffractometer'
_diffrn_measurement_device_type 'SuperNova, Dual, Cu at zero, Atlas'
_diffrn_measurement_method '\w scans'
_diffrn_orient_matrix_type 'CrysAlisPro convention (1999,Acta A55,543-557)'
_diffrn_orient_matrix_UB_11 -0.0024636000
_diffrn_orient_matrix_UB_12 0.0803965000
_diffrn_orient_matrix_UB_13 -0.0165914000
_diffrn_orient_matrix_UB_21 0.0830197000
_diffrn_orient_matrix_UB_22 -0.0045166000
_diffrn_orient_matrix_UB_23 -0.0230144000
_diffrn_orient_matrix_UB_31 -0.0349204000
_diffrn_orient_matrix_UB_32 -0.0165637000
_diffrn_orient_matrix_UB_33 -0.0745790000
_diffrn_radiation_monochromator mirror
_diffrn_radiation_probe x-ray
_diffrn_radiation_type CuK\a
_diffrn_radiation_wavelength 1.54184
_diffrn_reflns_av_R_equivalents 0.0293
_diffrn_reflns_av_unetI/netI 0.0447
_diffrn_reflns_Laue_measured_fraction_full 0.922
_diffrn_reflns_Laue_measured_fraction_max 0.922
_diffrn_reflns_limit_h_max 13
_diffrn_reflns_limit_h_min -16
_diffrn_reflns_limit_k_max 17
_diffrn_reflns_limit_k_min -8
_diffrn_reflns_limit_l_max 11
_diffrn_reflns_limit_l_min -18
_diffrn_reflns_number 11419
_diffrn_reflns_point_group_measured_fraction_full 0.922
_diffrn_reflns_point_group_measured_fraction_max 0.922
_diffrn_reflns_theta_full 46.850
_diffrn_reflns_theta_max 46.850
_diffrn_reflns_theta_min 3.274
_diffrn_source 'micro-focus sealed X-ray tube'
_diffrn_source_type 'SuperNova (Cu) X-ray Source'
_exptl_absorpt_coefficient_mu 0.543
_exptl_absorpt_correction_T_max 1.00000
_exptl_absorpt_correction_T_min 0.89613
_exptl_absorpt_correction_type multi-scan
_exptl_absorpt_process_details
;
CrysAlisPro 1.171.38.46 (Rigaku Oxford Diffraction, 2015)
Empirical absorption correction using spherical harmonics,
 implemented in SCALE3 ABSPACK scaling algorithm.
;
_exptl_crystal_colour colourless
_exptl_crystal_colour_primary colourless
_exptl_crystal_density_diffrn 1.138
_exptl_crystal_description block
_exptl_crystal_F_000 2312
_exptl_crystal_size_max 0.1
_exptl_crystal_size_mid 0.086
_exptl_crystal_size_min 0.04
_refine_diff_density_max 0.377
_refine_diff_density_min -0.285
_refine_diff_density_rms 0.053
_refine_ls_extinction_method none
_refine_ls_goodness_of_fit_ref 1.234
_refine_ls_hydrogen_treatment constr
_refine_ls_matrix_type full
_refine_ls_number_parameters 799
_refine_ls_number_reflns 5095
_refine_ls_number_restraints 105
_refine_ls_restrained_S_all 1.225
_refine_ls_R_factor_all 0.0777
_refine_ls_R_factor_gt 0.0651
_refine_ls_shift/su_max 0.000
_refine_ls_shift/su_mean 0.000
_refine_ls_structure_factor_coef Fsqd
_refine_ls_weighting_details 'w=1/[\s^2^(Fo^2^)+(0.0466P)^2^+17.3694P] where P=(Fo^2^+2Fc^2^)/3'
_refine_ls_weighting_scheme calc
_refine_ls_wR_factor_gt 0.1607
_refine_ls_wR_factor_ref 0.1671
_reflns_Friedel_coverage 0.000
_reflns_number_gt 4242
_reflns_number_total 5095
_reflns_threshold_expression 'I > 2\s(I)'
_cod_data_source_file ed5024.cif
_cod_data_source_block 5_x6_toluene
_cod_original_cell_volume 6218.9(3)
_cod_database_code 1565860
_chemical_oxdiff_formula 'C50 H30 O6 '
_chemical_oxdiff_usercomment 'colourless needle, 100 K'
_shelx_space_group_comment
;
The symmetry employed for this shelxl refinement is uniquely defined
by the following loop, which should always be used as a source of
symmetry information in preference to the above space-group names.
They are only intended as comments.
;
_shelx_estimated_absorpt_t_max 0.979
_shelx_estimated_absorpt_t_min 0.948
_reflns_odcompleteness_completeness 89.81
_reflns_odcompleteness_iscentric 1
_reflns_odcompleteness_theta 47.25
_olex2_refinement_description
;
1. Fixed Uiso
 At 1.2 times of:
  All C(H) groups, All C(H,H) groups
 At 1.5 times of:
  All C(H,H,H) groups, All O(H) groups
2. Restrained distances
 C7-C10
 1.54 with sigma of 0.02
 C62-C58 = C62-C63 = C62-C64 = C62-C65
 1.54 with sigma of 0.02
 C40-C36 = C40-C41 = C40-C42 = C40-C43
 1.54 with sigma of 0.02
 C18-C14 = C18-C19 = C18-C20 = C18-C21
 1.54 with sigma of 0.02
 C51-C47 = C51-C52 = C51-C53 = C51-C54 = C51-C52A = C51-C53A = C51-C54A
 1.54 with sigma of 0.005
 C29-C25 = C29-C30 = C29-C31 = C29-C32
 1.54 with sigma of 0.005
 C7-C8A
 1.54 with sigma of 0.02
 C7-C4 = C7-C8 = C7-C9 = C7-C10 = C7-C8A = C7-C9A = C7-C10A
 1.54 with sigma of 0.01
 C54A-C52A
 2.51 with sigma of 0.04
 C8-C4
 2.51 with sigma of 0.04
 C47-C52A
 2.51 with sigma of 0.04
 C47-C54
 2.51 with sigma of 0.04
 C47-C52
 2.51 with sigma of 0.04
 C9-C10
 2.51 with sigma of 0.04
 C9-C4
 2.51 with sigma of 0.04
 C53A-C54A
 2.51 with sigma of 0.04
 C8-C10
 2.51 with sigma of 0.04
 C53A-C52A
 2.51 with sigma of 0.04
 C53-C52
 2.51 with sigma of 0.04
 C54-C53
 2.51 with sigma of 0.04
 C8-C9
 2.51 with sigma of 0.04
 C47-C54A
 2.51 with sigma of 0.04
 C52-C54
 2.51 with sigma of 0.04
 C47-C53
 2.51 with sigma of 0.04
 C4-C10
 2.51 with sigma of 0.04
 C47-C53A
 2.51 with sigma of 0.04
 C4-C10A
 2.51 with sigma of 0.04
 C10A-C8A
 2.51 with sigma of 0.04
 C8A-C4
 2.51 with sigma of 0.04
 C9A-C10A
 2.51 with sigma of 0.04
 C4-C9A
 2.51 with sigma of 0.04
 C8A-C9A
 2.51 with sigma of 0.04
3. Rigid bond restraints
 C7, C8A
 with sigma for 1-2 distances of 0.01 and sigma for 1-3 distances of 0.01
4. Uiso/Uaniso restraints and constraints
C51 \\sim C52: within 1.7A with sigma of 0.02 and sigma for terminal atoms of
0.04
C7 \\sim C8A: within 1.7A with sigma of 0.04 and sigma for terminal atoms of
0.08
Uanis(O2) \\sim Ueq: with sigma of 0.001 and sigma for terminal atoms of 0.1
Uanis(C58) \\sim Ueq: with sigma of 0.01 and sigma for terminal atoms of 0.1
Uanis(C2) \\sim Ueq: with sigma of 0.001 and sigma for terminal atoms of 0.002
Uanis(C8A) \\sim Ueq, Uanis(C5) \\sim Ueq, Uanis(C9A) \\sim Ueq: with sigma of
0.01 and sigma for terminal atoms of 0.02
5. Others
 Sof(C52)=Sof(H52A)=Sof(H52B)=Sof(H52C)=Sof(C53)=Sof(H53A)=Sof(H53B)=Sof(H53C)=
 Sof(C54)=Sof(H54A)=Sof(H54B)=Sof(H54C)=1-FVAR(1)
 Sof(C52A)=Sof(H52D)=Sof(H52E)=Sof(H52F)=Sof(C53A)=Sof(H53D)=Sof(H53E)=
 Sof(H53F)=Sof(C54A)=Sof(H54D)=Sof(H54E)=Sof(H54F)=FVAR(1)
 Sof(C8A)=Sof(H8AA)=Sof(H8AB)=Sof(H8AC)=Sof(C9A)=Sof(H9AA)=Sof(H9AB)=Sof(H9AC)=
 Sof(C10A)=Sof(H10D)=Sof(H10E)=Sof(H10F)=1-FVAR(2)
 Sof(C8)=Sof(H8A)=Sof(H8B)=Sof(H8C)=Sof(C9)=Sof(H9A)=Sof(H9B)=Sof(H9C)=
 Sof(C10)=Sof(H10A)=Sof(H10B)=Sof(H10C)=FVAR(2)
6.a Secondary CH2 refined with riding coordinates:
 C11(H11A,H11B), C22(H22A,H22B), C33(H33A,H33B), C44(H44A,H44B), C55(H55A,
 H55B), C66(H66A,H66B)
6.b Aromatic/amide H refined with riding coordinates:
 C3(H3A), C5(H5A), C13(H13), C15(H15), C24(H24), C26(H26), C35(H35), C37(H37),
 C46(H46), C48(H48), C57(H57), C59(H59), C68(H68), C69(H69), C70(H70), C71(H71),
  C72(H72)
6.c Idealised Me refined as rotating group:
 C8(H8A,H8B,H8C), C9(H9A,H9B,H9C), C10(H10A,H10B,H10C), C19(H19A,H19B,H19C),
 C20(H20A,H20B,H20C), C21(H21A,H21B,H21C), C30(H30A,H30B,H30C), C31(H31A,H31B,
 H31C), C32(H32A,H32B,H32C), C41(H41A,H41B,H41C), C42(H42A,H42B,H42C), C43(H43A,
 H43B,H43C), C52(H52A,H52B,H52C), C53(H53A,H53B,H53C), C54(H54A,H54B,H54C),
 C63(H63A,H63B,H63C), C64(H64A,H64B,H64C), C65(H65A,H65B,H65C), C8A(H8AA,H8AB,
 H8AC), C9A(H9AA,H9AB,H9AC), C10A(H10D,H10E,H10F), C52A(H52D,H52E,H52F),
 C53A(H53D,H53E,H53F), C54A(H54D,H54E,H54F), C73(H73A,H73B,H73C)
6.d Idealised tetrahedral OH refined as rotating group:
 O1(H1), O2(H2), O3(H3), O4(H4), O5(H5), O6(H6)
;
_olex2_submission_special_instructions 'No special instructions were received'
_oxdiff_exptl_absorpt_empirical_details
;
Empirical correction (ABSPACK) includes:
- Absorption correction using spherical harmonics
- Frame scaling
;
_oxdiff_exptl_absorpt_empirical_full_max 1.218
_oxdiff_exptl_absorpt_empirical_full_min 0.695

loop_
_space_group_symop_operation_xyz
'x, y, z'
'-x+1/2, y+1/2, -z+1/2'
'-x, -y, -z'
'x-1/2, -y-1/2, z-1/2'

loop_
_atom_site_label
_atom_site_type_symbol
_atom_site_fract_x
_atom_site_fract_y
_atom_site_fract_z
_atom_site_U_iso_or_equiv
_atom_site_adp_type
_atom_site_occupancy
_atom_site_site_symmetry_order
_atom_site_calc_flag
_atom_site_refinement_flags_posn
_atom_site_refinement_flags_adp
_atom_site_refinement_flags_occupancy
_atom_site_disorder_assembly
_atom_site_disorder_group
O1 O 0.2281(2) 0.96940(18) -0.05778(17) 0.0197(10) Uani 1 1 d . . . . .
H1 H 0.269536 0.969753 -0.030741 0.030 Uiso 1 1 calc GR . . . .
O2 O 0.1575(2) 1.01477(19) 0.04911(18) 0.0219(10) Uani 1 1 d . U . . .
H2 H 0.158040 0.989947 0.013131 0.033 Uiso 1 1 calc GR . . . .
O3 O 0.1629(2) 0.9417(2) 0.16576(18) 0.0280(11) Uani 1 1 d . . . . .
H3 H 0.152640 0.962731 0.127706 0.042 Uiso 1 1 calc GR . . . .
O4 O 0.2514(2) 0.83125(19) 0.18817(17) 0.0189(10) Uani 1 1 d . . . . .
H4 H 0.218330 0.863254 0.176715 0.028 Uiso 1 1 calc GR . . . .
O5 O 0.3599(2) 0.9144(2) 0.15188(18) 0.0229(10) Uani 1 1 d . . . . .
H5 H 0.333142 0.880516 0.165307 0.034 Uiso 1 1 calc GR . . . .
O6 O 0.3498(2) 0.98024(19) 0.03322(17) 0.0223(10) Uani 1 1 d . . . . .
H6 H 0.356859 0.963484 0.073495 0.033 Uiso 1 1 calc GR . . . .
C1 C 0.2258(3) 1.0299(3) -0.1002(3) 0.0159(15) Uani 1 1 d . . . . .
C2 C 0.2937(3) 1.0546(3) -0.1251(3) 0.0130(13) Uani 1 1 d . U . . .
C3 C 0.2873(4) 1.1129(3) -0.1691(3) 0.0182(15) Uani 1 1 d . . . . .
H3A H 0.333079 1.129806 -0.187357 0.022 Uiso 1 1 calc R . . . .
C4 C 0.2162(3) 1.1481(3) -0.1879(2) 0.0170(15) Uani 1 1 d D . . . .
C5 C 0.1500(4) 1.1211(3) -0.1609(3) 0.0171(15) Uani 1 1 d . U . . .
H5A H 0.101058 1.143641 -0.173141 0.020 Uiso 1 1 calc R . . . .
C6 C 0.1529(3) 1.0619(3) -0.1166(3) 0.0154(14) Uani 1 1 d . . . . .
C7 C 0.2121(3) 1.2107(3) -0.2393(2) 0.0234(16) Uani 1 1 d D U . . .
C8 C 0.2387(7) 1.1840(5) -0.3079(4) 0.035(3) Uani 0.792(17) 1 d D . P A 1
H8A H 0.293358 1.168571 -0.300467 0.052 Uiso 0.792(17) 1 calc GR . P A 1
H8B H 0.233728 1.222688 -0.342032 0.052 Uiso 0.792(17) 1 calc GR . P A 1
H8C H 0.205798 1.143731 -0.325006 0.052 Uiso 0.792(17) 1 calc GR . P A 1
C9 C 0.1285(4) 1.2401(5) -0.2544(6) 0.035(3) Uani 0.792(17) 1 d D . P A 1
H9A H 0.093546 1.201842 -0.272994 0.053 Uiso 0.792(17) 1 calc GR . P A 1
H9B H 0.128272 1.278780 -0.288438 0.053 Uiso 0.792(17) 1 calc GR . P A 1
H9C H 0.110419 1.258430 -0.211555 0.053 Uiso 0.792(17) 1 calc GR . P A 1
C10 C 0.2669(7) 1.2708(5) -0.2127(6) 0.038(3) Uani 0.792(17) 1 d D . P A 1
H10A H 0.248457 1.291542 -0.170900 0.056 Uiso 0.792(17) 1 calc GR . P A 1
H10B H 0.267499 1.307752 -0.248356 0.056 Uiso 0.792(17) 1 calc GR . P A 1
H10C H 0.319831 1.251891 -0.201635 0.056 Uiso 0.792(17) 1 calc GR . P A 1
C11 C 0.0791(3) 1.0354(3) -0.0888(3) 0.0157(14) Uani 1 1 d . . . . .
H11A H 0.085855 0.984191 -0.077174 0.019 Uiso 1 1 calc R . . . .
H11B H 0.035364 1.039387 -0.125906 0.019 Uiso 1 1 calc R . . . .
C12 C 0.0566(3) 1.0748(3) -0.0251(3) 0.0139(14) Uani 1 1 d . . . . .
C13 C -0.0038(3) 1.1233(3) -0.0308(3) 0.0149(14) Uani 1 1 d . . . . .
H13 H -0.030865 1.131537 -0.075235 0.018 Uiso 1 1 calc R . . . .
C14 C -0.0272(3) 1.1613(3) 0.0261(3) 0.0158(15) Uani 1 1 d D . . . .
C15 C 0.0161(3) 1.1484(3) 0.0896(3) 0.0182(15) Uani 1 1 d . . . . .
H15 H 0.002715 1.173831 0.129031 0.022 Uiso 1 1 calc R . . . .
C16 C 0.0771(3) 1.1007(3) 0.0981(3) 0.0160(15) Uani 1 1 d . . . . .
C17 C 0.0966(3) 1.0633(3) 0.0403(3) 0.0159(15) Uani 1 1 d . . . . .
C18 C -0.0927(3) 1.2163(3) 0.0170(3) 0.0206(15) Uani 1 1 d D . . . .
C19 C -0.0615(4) 1.2835(3) -0.0159(4) 0.0407(19) Uani 1 1 d D . . . .
H19A H -0.018256 1.303476 0.015046 0.061 Uiso 1 1 calc GR . . . .
H19B H -0.103475 1.318925 -0.023343 0.061 Uiso 1 1 calc GR . . . .
H19C H -0.042687 1.271169 -0.060359 0.061 Uiso 1 1 calc GR . . . .
C20 C -0.1621(3) 1.1878(3) -0.0308(3) 0.0265(16) Uani 1 1 d D . . . .
H20A H -0.145045 1.176792 -0.076278 0.040 Uiso 1 1 calc GR . . . .
H20B H -0.203540 1.223918 -0.036016 0.040 Uiso 1 1 calc GR . . . .
H20C H -0.182234 1.144349 -0.010770 0.040 Uiso 1 1 calc GR . . . .
C21 C -0.1239(4) 1.2361(4) 0.0852(3) 0.0381(19) Uani 1 1 d D . . . .
H21A H -0.142022 1.192985 0.107178 0.057 Uiso 1 1 calc GR . . . .
H21B H -0.167519 1.269633 0.076292 0.057 Uiso 1 1 calc GR . . . .
H21C H -0.082080 1.258496 0.115941 0.057 Uiso 1 1 calc GR . . . .
C22 C 0.1230(3) 1.0902(3) 0.1693(3) 0.0189(15) Uani 1 1 d . . . . .
H22A H 0.177288 1.076118 0.162591 0.023 Uiso 1 1 calc R . . . .
H22B H 0.125444 1.136292 0.194246 0.023 Uiso 1 1 calc R . . . .
C23 C 0.0882(3) 1.0342(3) 0.2140(3) 0.0145(14) Uani 1 1 d . . . . .
C24 C 0.0337(3) 1.0522(3) 0.2584(3) 0.0188(15) Uani 1 1 d . . . . .
H24 H 0.017919 1.100716 0.260389 0.023 Uiso 1 1 calc R . . . .
C25 C 0.0007(3) 1.0029(3) 0.3004(2) 0.0174(15) Uani 1 1 d D . . . .
C26 C 0.0270(3) 0.9327(3) 0.2977(3) 0.0180(15) Uani 1 1 d . . . . .
H26 H 0.007019 0.898327 0.327350 0.022 Uiso 1 1 calc R . . . .
C27 C 0.0812(3) 0.9108(3) 0.2535(3) 0.0142(14) Uani 1 1 d . . . . .
C28 C 0.1107(3) 0.9631(3) 0.2110(3) 0.0156(15) Uani 1 1 d . . . . .
C29 C -0.0642(3) 1.0259(2) 0.3444(2) 0.0270(16) Uani 1 1 d D . . . .
C30 C -0.1401(3) 1.0372(4) 0.2962(3) 0.052(2) Uani 1 1 d D . . . .
H30A H -0.131330 1.073475 0.261448 0.078 Uiso 1 1 calc GR . . . .
H30B H -0.181785 1.053148 0.323505 0.078 Uiso 1 1 calc GR . . . .
H30C H -0.155487 0.992199 0.272984 0.078 Uiso 1 1 calc GR . . . .
C31 C -0.0796(5) 0.9709(3) 0.3996(3) 0.061(2) Uani 1 1 d D . . . .
H31A H -0.097704 0.926233 0.377164 0.091 Uiso 1 1 calc GR . . . .
H31B H -0.119773 0.989119 0.427449 0.091 Uiso 1 1 calc GR . . . .
H31C H -0.031183 0.962134 0.429674 0.091 Uiso 1 1 calc GR . . . .
C32 C -0.0441(5) 1.0970(3) 0.3812(4) 0.056(2) Uani 1 1 d D . . . .
H32A H 0.005171 1.092096 0.410955 0.084 Uiso 1 1 calc GR . . . .
H32B H -0.086068 1.109933 0.409516 0.084 Uiso 1 1 calc GR . . . .
H32C H -0.038734 1.134314 0.346671 0.084 Uiso 1 1 calc GR . . . .
C33 C 0.1074(3) 0.8335(3) 0.2516(3) 0.0183(15) Uani 1 1 d . . . . .
H33A H 0.067470 0.803498 0.270915 0.022 Uiso 1 1 calc R . . . .
H33B H 0.109009 0.819421 0.202654 0.022 Uiso 1 1 calc R . . . .
C34 C 0.1860(3) 0.8172(3) 0.2905(3) 0.0137(14) Uani 1 1 d . . . . .
C35 C 0.1907(3) 0.7998(3) 0.3603(3) 0.0150(15) Uani 1 1 d . . . . .
H35 H 0.143811 0.796979 0.382231 0.018 Uiso 1 1 calc R . . . .
C36 C 0.2621(3) 0.7862(3) 0.3996(3) 0.0144(14) Uani 1 1 d D . . . .
C37 C 0.3290(4) 0.7914(3) 0.3663(3) 0.0148(14) Uani 1 1 d . . . . .
H37 H 0.378109 0.783265 0.392316 0.018 Uiso 1 1 calc R . . . .
C38 C 0.3279(3) 0.8082(3) 0.2963(3) 0.0128(14) Uani 1 1 d . . . . .
C39 C 0.2549(4) 0.8196(3) 0.2594(3) 0.0143(15) Uani 1 1 d . . . . .
C40 C 0.2624(3) 0.7658(3) 0.4763(3) 0.0194(15) Uani 1 1 d D . . . .
C41 C 0.2180(4) 0.8225(3) 0.5136(3) 0.0327(17) Uani 1 1 d D . . . .
H41A H 0.245475 0.868225 0.512601 0.049 Uiso 1 1 calc GR . . . .
H41B H 0.215223 0.807894 0.561779 0.049 Uiso 1 1 calc GR . . . .
H41C H 0.164956 0.827513 0.490339 0.049 Uiso 1 1 calc GR . . . .
C42 C 0.2218(4) 0.6930(3) 0.4810(3) 0.0293(17) Uani 1 1 d D . . . .
H42A H 0.167041 0.697031 0.461546 0.044 Uiso 1 1 calc GR . . . .
H42B H 0.223962 0.678338 0.529580 0.044 Uiso 1 1 calc GR . . . .
H42C H 0.248450 0.657441 0.454830 0.044 Uiso 1 1 calc GR . . . .
C43 C 0.3453(3) 0.7605(3) 0.5128(3) 0.0234(15) Uani 1 1 d D . . . .
H43A H 0.374293 0.723345 0.490703 0.035 Uiso 1 1 calc GR . . . .
H43B H 0.342860 0.748465 0.561630 0.035 Uiso 1 1 calc GR . . . .
H43C H 0.372024 0.806432 0.509444 0.035 Uiso 1 1 calc GR . . . .
C44 C 0.4042(3) 0.8127(3) 0.2620(3) 0.0159(14) Uani 1 1 d . . . . .
H44A H 0.443744 0.781866 0.288034 0.019 Uiso 1 1 calc R . . . .
H44B H 0.394796 0.793449 0.214430 0.019 Uiso 1 1 calc R . . . .
C45 C 0.4378(3) 0.8877(3) 0.2584(3) 0.0172(15) Uani 1 1 d . . . . .
C46 C 0.4940(4) 0.9115(3) 0.3101(3) 0.0196(15) Uani 1 1 d . . . . .
H46 H 0.511420 0.879627 0.346469 0.024 Uiso 1 1 calc R . . . .
C47 C 0.5258(3) 0.9798(3) 0.3109(2) 0.0182(15) Uani 1 1 d D . . . .
C48 C 0.4978(3) 1.0253(3) 0.2578(3) 0.0174(15) Uani 1 1 d . . . . .
H48 H 0.518157 1.072435 0.257239 0.021 Uiso 1 1 calc R . . . .
C49 C 0.4411(3) 1.0049(3) 0.2056(3) 0.0141(14) Uani 1 1 d . . . . .
C50 C 0.4139(3) 0.9357(3) 0.2052(3) 0.0159(15) Uani 1 1 d . . . . .
C51 C 0.5865(3) 1.0054(2) 0.3693(2) 0.0275(17) Uani 1 1 d D U . . .
C52 C 0.6554(8) 0.9521(8) 0.3736(10) 0.056(7) Uani 0.393(12) 1 d D U P B 2
H52A H 0.636898 0.904591 0.385355 0.085 Uiso 0.393(12) 1 calc GR . P B 2
H52B H 0.696262 0.967761 0.409288 0.085 Uiso 0.393(12) 1 calc GR . P B 2
H52C H 0.676905 0.950060 0.328730 0.085 Uiso 0.393(12) 1 calc GR . P B 2
C53 C 0.6217(11) 1.0788(7) 0.3546(9) 0.041(6) Uani 0.393(12) 1 d D . P B 2
H53A H 0.640696 1.078203 0.308669 0.061 Uiso 0.393(12) 1 calc GR . P B 2
H53B H 0.665260 1.089082 0.389723 0.061 Uiso 0.393(12) 1 calc GR . P B 2
H53C H 0.581430 1.115658 0.355911 0.061 Uiso 0.393(12) 1 calc GR . P B 2
C54 C 0.5510(10) 1.0050(12) 0.4386(5) 0.054(7) Uani 0.393(12) 1 d D . P B 2
H54A H 0.508512 1.040039 0.437135 0.081 Uiso 0.393(12) 1 calc GR . P B 2
H54B H 0.591418 1.017258 0.475963 0.081 Uiso 0.393(12) 1 calc GR . P B 2
H54C H 0.530257 0.957371 0.446919 0.081 Uiso 0.393(12) 1 calc GR . P B 2
C55 C 0.4034(4) 1.0611(3) 0.1554(3) 0.0192(15) Uani 1 1 d . . . . .
H55A H 0.347057 1.049448 0.147152 0.023 Uiso 1 1 calc R . . . .
H55B H 0.407285 1.107510 0.179989 0.023 Uiso 1 1 calc R . . . .
C56 C 0.4326(3) 1.0728(3) 0.0854(3) 0.0157(14) Uani 1 1 d . . . . .
C57 C 0.4833(3) 1.1284(3) 0.0756(3) 0.0162(15) Uani 1 1 d . . . . .
H57 H 0.506787 1.152932 0.115263 0.019 Uiso 1 1 calc R . . . .
C58 C 0.5017(3) 1.1504(3) 0.0106(3) 0.0144(14) Uani 1 1 d D U . . .
C59 C 0.4653(3) 1.1132(3) -0.0463(3) 0.0175(15) Uani 1 1 d . . . . .
H59 H 0.475571 1.127676 -0.091366 0.021 Uiso 1 1 calc R . . . .
C60 C 0.4148(3) 1.0562(3) -0.0402(3) 0.0153(14) Uani 1 1 d . . . . .
C61 C 0.4005(3) 1.0364(3) 0.0270(3) 0.0158(15) Uani 1 1 d . . . . .
C62 C 0.5556(3) 1.2142(3) 0.0041(3) 0.0189(15) Uani 1 1 d D . . . .
C63 C 0.5255(4) 1.2794(3) 0.0412(3) 0.0251(16) Uani 1 1 d D . . . .
H63A H 0.473071 1.291905 0.020114 0.038 Uiso 1 1 calc GR . . . .
H63B H 0.560991 1.319779 0.036942 0.038 Uiso 1 1 calc GR . . . .
H63C H 0.523379 1.268192 0.090286 0.038 Uiso 1 1 calc GR . . . .
C64 C 0.6380(3) 1.1957(3) 0.0365(3) 0.0288(16) Uani 1 1 d D . . . .
H64A H 0.636081 1.182244 0.085083 0.043 Uiso 1 1 calc GR . . . .
H64B H 0.672206 1.237235 0.033882 0.043 Uiso 1 1 calc GR . . . .
H64C H 0.658563 1.155692 0.011310 0.043 Uiso 1 1 calc GR . . . .
C65 C 0.5612(4) 1.2348(3) -0.0715(3) 0.0281(16) Uani 1 1 d D . . . .
H65A H 0.583592 1.195028 -0.095660 0.042 Uiso 1 1 calc GR . . . .
H65B H 0.594687 1.276905 -0.073365 0.042 Uiso 1 1 calc GR . . . .
H65C H 0.508784 1.245614 -0.093862 0.042 Uiso 1 1 calc GR . . . .
C66 C 0.3733(3) 1.0219(3) -0.1042(3) 0.0172(14) Uani 1 1 d . . . . .
H66A H 0.366887 0.970259 -0.095500 0.021 Uiso 1 1 calc R . . . .
H66B H 0.406192 1.026964 -0.142942 0.021 Uiso 1 1 calc R . . . .
C8A C 0.182(3) 1.1840(15) -0.3116(9) 0.033(10) Uani 0.208(17) 1 d D U P A 2
H8AA H 0.178170 1.224176 -0.344073 0.049 Uiso 0.208(17) 1 calc GR . P A 2
H8AB H 0.130461 1.162178 -0.310303 0.049 Uiso 0.208(17) 1 calc GR . P A 2
H8AC H 0.218580 1.148435 -0.326859 0.049 Uiso 0.208(17) 1 calc GR . P A 2
C9A C 0.157(2) 1.2687(14) -0.2142(18) 0.035(11) Uani 0.208(17) 1 d D U P A 2
H9AA H 0.105292 1.248394 -0.211220 0.052 Uiso 0.208(17) 1 calc GR . P A 2
H9AB H 0.153546 1.308559 -0.247089 0.052 Uiso 0.208(17) 1 calc GR . P A 2
H9AC H 0.178690 1.285949 -0.168485 0.052 Uiso 0.208(17) 1 calc GR . P A 2
C10A C 0.2939(11) 1.244(2) -0.240(2) 0.035(13) Uani 0.208(17) 1 d D . P A 2
H10D H 0.312914 1.259805 -0.192686 0.053 Uiso 0.208(17) 1 calc GR . P A 2
H10E H 0.290756 1.285742 -0.270752 0.053 Uiso 0.208(17) 1 calc GR . P A 2
H10F H 0.330122 1.209171 -0.255759 0.053 Uiso 0.208(17) 1 calc GR . P A 2
C52A C 0.6082(7) 0.9474(4) 0.4240(5) 0.036(4) Uani 0.607(12) 1 d D . P B 1
H52D H 0.561532 0.933485 0.445817 0.054 Uiso 0.607(12) 1 calc GR . P B 1
H52E H 0.647833 0.966066 0.459334 0.054 Uiso 0.607(12) 1 calc GR . P B 1
H52F H 0.629252 0.905670 0.401728 0.054 Uiso 0.607(12) 1 calc GR . P B 1
C53A C 0.5479(6) 1.0668(5) 0.4070(5) 0.043(4) Uani 0.607(12) 1 d D . P B 1
H53D H 0.540569 1.108159 0.376113 0.064 Uiso 0.607(12) 1 calc GR . P B 1
H53E H 0.581763 1.080121 0.448718 0.064 Uiso 0.607(12) 1 calc GR . P B 1
H53F H 0.497039 1.051054 0.420020 0.064 Uiso 0.607(12) 1 calc GR . P B 1
C54A C 0.6606(5) 1.0312(8) 0.3392(5) 0.045(4) Uani 0.607(12) 1 d D . P B 1
H54D H 0.685853 0.990756 0.318416 0.067 Uiso 0.607(12) 1 calc GR . P B 1
H54E H 0.696752 1.051752 0.376283 0.067 Uiso 0.607(12) 1 calc GR . P B 1
H54F H 0.646699 1.067472 0.303788 0.067 Uiso 0.607(12) 1 calc GR . P B 1
C67 C 0.2876(4) 1.1047(3) 0.3488(3) 0.0261(16) Uani 1 1 d . . . . .
C68 C 0.2306(4) 1.1278(3) 0.3880(4) 0.0384(18) Uani 1 1 d . . . . .
H68 H 0.219727 1.177424 0.390385 0.046 Uiso 1 1 calc R . . . .
C69 C 0.1893(4) 1.0810(4) 0.4237(4) 0.055(2) Uani 1 1 d . . . . .
H69 H 0.150506 1.098406 0.450954 0.066 Uiso 1 1 calc R . . . .
C70 C 0.2029(4) 1.0090(4) 0.4208(4) 0.0432(19) Uani 1 1 d . . . . .
H70 H 0.173512 0.976370 0.445261 0.052 Uiso 1 1 calc R . . . .
C71 C 0.2596(4) 0.9851(3) 0.3819(3) 0.0380(18) Uani 1 1 d . . . . .
H71 H 0.269813 0.935394 0.379456 0.046 Uiso 1 1 calc R . . . .
C72 C 0.3018(4) 1.0319(3) 0.3466(3) 0.0375(19) Uani 1 1 d . . . . .
H72 H 0.341357 1.014385 0.320274 0.045 Uiso 1 1 calc R . . . .
C73 C 0.3332(4) 1.1562(3) 0.3086(3) 0.0427(19) Uani 1 1 d . . . . .
H73A H 0.387702 1.140307 0.310234 0.064 Uiso 1 1 calc GR . . . .
H73B H 0.331451 1.203877 0.329188 0.064 Uiso 1 1 calc GR . . . .
H73C H 0.310114 1.157945 0.260366 0.064 Uiso 1 1 calc GR . . . .

loop_
_atom_site_aniso_label
_atom_site_aniso_U_11
_atom_site_aniso_U_22
_atom_site_aniso_U_33
_atom_site_aniso_U_23
_atom_site_aniso_U_13
_atom_site_aniso_U_12
O1 0.019(3) 0.018(2) 0.021(2) 0.0042(19) -0.0032(19) -0.0003(18)
O2 0.024(3) 0.022(2) 0.021(2) -0.0006(18) 0.0039(19) 0.010(2)
O3 0.035(3) 0.032(3) 0.018(2) 0.0104(19) 0.008(2) 0.014(2)
O4 0.022(3) 0.021(2) 0.013(2) 0.0059(17) -0.0015(18) 0.0076(18)
O5 0.022(3) 0.024(3) 0.022(2) 0.0052(18) 0.001(2) -0.009(2)
O6 0.025(3) 0.022(2) 0.019(2) 0.0094(18) 0.0006(19) -0.004(2)
C1 0.026(4) 0.008(3) 0.013(3) 0.000(3) 0.000(3) -0.001(3)
C2 0.0132(16) 0.0127(16) 0.0131(16) -0.0015(10) 0.0012(10) 0.0004(10)
C3 0.018(4) 0.023(4) 0.014(3) -0.007(3) 0.006(3) -0.009(3)
C4 0.018(4) 0.020(4) 0.013(3) -0.004(3) 0.002(3) -0.002(3)
C5 0.021(4) 0.018(3) 0.012(3) -0.004(3) -0.003(3) 0.005(3)
C6 0.017(4) 0.016(4) 0.013(3) -0.006(3) 0.001(3) 0.002(3)
C7 0.027(4) 0.025(4) 0.018(3) 0.007(3) 0.003(3) -0.002(3)
C8 0.049(8) 0.034(6) 0.021(5) 0.013(4) 0.006(5) 0.001(5)
C9 0.028(6) 0.048(6) 0.030(6) 0.021(5) 0.003(4) 0.005(5)
C10 0.044(8) 0.023(7) 0.044(7) 0.009(5) -0.009(6) -0.006(6)
C11 0.020(4) 0.011(3) 0.017(3) 0.001(3) 0.004(3) -0.002(3)
C12 0.009(4) 0.018(4) 0.014(4) 0.000(3) -0.001(3) -0.006(3)
C13 0.011(4) 0.014(3) 0.019(3) 0.002(3) -0.001(3) -0.002(3)
C14 0.015(4) 0.012(3) 0.022(4) 0.003(3) 0.006(3) -0.004(3)
C15 0.019(4) 0.016(4) 0.021(4) 0.001(3) 0.006(3) -0.009(3)
C16 0.019(4) 0.011(3) 0.019(4) 0.003(3) 0.003(3) 0.000(3)
C17 0.010(4) 0.015(3) 0.024(4) 0.000(3) 0.010(3) 0.000(3)
C18 0.019(4) 0.020(4) 0.022(3) 0.001(3) 0.000(3) 0.000(3)
C19 0.023(4) 0.025(4) 0.073(5) 0.020(4) 0.003(4) 0.006(3)
C20 0.019(4) 0.028(4) 0.033(4) -0.002(3) 0.006(3) 0.003(3)
C21 0.037(5) 0.047(4) 0.030(4) -0.011(3) -0.003(3) 0.025(4)
C22 0.020(4) 0.017(3) 0.019(3) -0.002(3) 0.000(3) 0.003(3)
C23 0.016(4) 0.012(4) 0.015(3) 0.003(3) -0.002(3) -0.003(3)
C24 0.026(4) 0.015(4) 0.016(3) -0.002(3) 0.000(3) 0.003(3)
C25 0.018(4) 0.018(4) 0.016(3) -0.002(3) 0.000(3) 0.002(3)
C26 0.018(4) 0.019(4) 0.017(3) 0.004(3) 0.001(3) -0.004(3)
C27 0.007(3) 0.021(4) 0.013(3) -0.003(3) -0.004(3) 0.003(3)
C28 0.011(4) 0.025(4) 0.011(3) 0.001(3) 0.004(3) -0.003(3)
C29 0.032(4) 0.025(4) 0.026(4) -0.001(3) 0.007(3) 0.002(3)
C30 0.038(5) 0.060(5) 0.061(5) -0.006(4) 0.017(4) 0.010(4)
C31 0.072(6) 0.055(5) 0.063(5) 0.013(4) 0.050(5) 0.018(4)
C32 0.063(6) 0.048(5) 0.066(5) -0.027(4) 0.043(5) -0.005(4)
C33 0.019(4) 0.021(4) 0.016(3) -0.001(3) 0.003(3) -0.004(3)
C34 0.017(4) 0.008(3) 0.015(4) 0.001(3) -0.004(3) 0.000(3)
C35 0.012(4) 0.010(3) 0.024(4) -0.002(3) 0.005(3) 0.002(3)
C36 0.018(4) 0.009(3) 0.017(3) 0.000(3) 0.004(3) 0.001(3)
C37 0.022(4) 0.007(3) 0.015(4) 0.000(2) 0.001(3) -0.001(3)
C38 0.015(4) 0.004(3) 0.020(4) 0.000(3) 0.006(3) 0.001(3)
C39 0.020(4) 0.009(3) 0.014(4) 0.002(2) 0.002(3) -0.001(3)
C40 0.018(4) 0.024(4) 0.017(3) 0.001(3) 0.006(3) 0.002(3)
C41 0.034(4) 0.046(4) 0.019(3) -0.001(3) 0.002(3) 0.006(4)
C42 0.027(4) 0.036(4) 0.023(3) 0.015(3) -0.002(3) -0.006(3)
C43 0.017(4) 0.035(4) 0.018(3) 0.003(3) 0.001(3) 0.000(3)
C44 0.018(4) 0.011(3) 0.019(3) 0.002(3) 0.002(3) 0.000(3)
C45 0.018(4) 0.019(4) 0.015(3) 0.000(3) 0.004(3) 0.003(3)
C46 0.022(4) 0.019(4) 0.017(3) 0.006(3) 0.003(3) 0.004(3)
C47 0.016(4) 0.017(4) 0.021(4) 0.000(3) 0.003(3) 0.001(3)
C48 0.020(4) 0.013(3) 0.021(4) -0.002(3) 0.009(3) -0.002(3)
C49 0.015(4) 0.017(4) 0.012(3) 0.004(3) 0.006(3) 0.001(3)
C50 0.014(4) 0.019(4) 0.015(3) -0.004(3) 0.001(3) -0.002(3)
C51 0.030(4) 0.019(4) 0.031(4) -0.001(3) -0.009(4) -0.006(3)
C52 0.057(15) 0.047(13) 0.059(14) 0.017(11) -0.025(12) -0.010(11)
C53 0.026(13) 0.058(14) 0.036(11) -0.002(10) -0.010(10) -0.021(11)
C54 0.062(16) 0.074(19) 0.023(11) -0.002(11) -0.003(10) -0.023(14)
C55 0.023(4) 0.018(3) 0.017(3) -0.001(3) 0.004(3) -0.002(3)
C56 0.014(4) 0.017(3) 0.015(4) 0.000(3) -0.001(3) 0.004(3)
C57 0.012(4) 0.017(4) 0.019(4) -0.004(3) -0.002(3) 0.000(3)
C58 0.007(3) 0.016(3) 0.021(3) 0.004(3) 0.003(3) 0.007(3)
C59 0.018(4) 0.019(4) 0.016(3) 0.001(3) 0.001(3) 0.002(3)
C60 0.010(4) 0.017(4) 0.019(4) 0.000(3) 0.003(3) 0.005(3)
C61 0.008(4) 0.009(3) 0.030(4) 0.005(3) 0.006(3) 0.002(3)
C62 0.023(4) 0.015(3) 0.019(3) 0.000(3) 0.002(3) -0.002(3)
C63 0.027(4) 0.016(4) 0.033(4) 0.000(3) 0.004(3) -0.002(3)
C64 0.026(4) 0.023(4) 0.039(4) -0.003(3) 0.008(3) -0.004(3)
C65 0.034(4) 0.024(4) 0.028(4) -0.003(3) 0.014(3) -0.015(3)
C66 0.018(4) 0.018(3) 0.017(3) -0.003(3) 0.009(3) -0.003(3)
C8A 0.05(2) 0.015(15) 0.031(12) -0.002(12) -0.013(14) -0.004(15)
C9A 0.038(19) 0.034(17) 0.032(17) 0.018(14) 0.002(15) 0.003(15)
C10A 0.05(3) 0.02(2) 0.04(3) 0.010(19) -0.02(2) 0.00(2)
C52A 0.045(9) 0.025(7) 0.032(7) -0.002(6) -0.018(7) -0.006(6)
C53A 0.061(9) 0.032(8) 0.032(7) -0.010(6) -0.012(7) -0.002(7)
C54A 0.034(9) 0.062(11) 0.037(7) -0.001(7) -0.008(6) -0.029(8)
C67 0.033(5) 0.016(4) 0.029(4) -0.002(3) 0.003(4) 0.000(3)
C68 0.031(5) 0.016(4) 0.070(5) 0.001(4) 0.014(4) 0.003(4)
C69 0.038(5) 0.034(5) 0.098(6) -0.001(4) 0.035(5) 0.010(4)
C70 0.040(5) 0.024(5) 0.068(5) 0.005(4) 0.014(4) -0.005(4)
C71 0.051(5) 0.019(4) 0.045(4) -0.005(4) 0.009(4) 0.000(4)
C72 0.056(5) 0.022(5) 0.038(4) 0.000(3) 0.022(4) 0.007(4)
C73 0.059(5) 0.026(4) 0.046(4) 0.002(3) 0.020(4) 0.007(4)

loop_
_atom_type_symbol
_atom_type_description
_atom_type_scat_dispersion_real
_atom_type_scat_dispersion_imag
_atom_type_scat_source
C C 0.0181 0.0091 'International Tables Vol C Tables 4.2.6.8 and 6.1.1.4'
H H 0.0000 0.0000 'International Tables Vol C Tables 4.2.6.8 and 6.1.1.4'
O O 0.0492 0.0322 'International Tables Vol C Tables 4.2.6.8 and 6.1.1.4'

loop_
_geom_angle_atom_site_label_1
_geom_angle_atom_site_label_2
_geom_angle_atom_site_label_3
_geom_angle
_geom_angle_site_symmetry_1
_geom_angle_site_symmetry_3
_geom_angle_publ_flag
C1 O1 H1 109.5 . . ?
C17 O2 H2 109.5 . . ?
C28 O3 H3 109.5 . . ?
C39 O4 H4 109.5 . . ?
C50 O5 H5 109.5 . . ?
C61 O6 H6 109.5 . . ?
C2 C1 O1 120.1(5) . . ?
C2 C1 C6 123.0(5) . . ?
C6 C1 O1 116.9(5) . . ?
C1 C2 C66 122.7(5) . . ?
C3 C2 C1 117.5(5) . . ?
C3 C2 C66 119.8(5) . . ?
C2 C3 H3A 118.5 . . ?
C2 C3 C4 123.0(5) . . ?
C4 C3 H3A 118.5 . . ?
C3 C4 C7 120.6(5) . . ?
C5 C4 C3 116.9(5) . . ?
C5 C4 C7 122.4(5) . . ?
C4 C5 H5A 118.7 . . ?
C4 C5 C6 122.7(5) . . ?
C6 C5 H5A 118.7 . . ?
C1 C6 C5 117.0(5) . . ?
C1 C6 C11 122.9(5) . . ?
C5 C6 C11 120.1(5) . . ?
C4 C7 C9 112.2(5) . . ?
C4 C7 C9A 108.7(11) . . ?
C4 C7 C10A 109.6(13) . . ?
C8 C7 C4 108.5(5) . . ?
C8 C7 C9 107.7(6) . . ?
C10 C7 C4 111.0(5) . . ?
C10 C7 C8 107.9(7) . . ?
C10 C7 C9 109.4(6) . . ?
C8A C7 C4 109.6(12) . . ?
C8A C7 C9A 111.1(16) . . ?
C8A C7 C10A 110.6(17) . . ?
C10A C7 C9A 107.3(16) . . ?
C7 C8 H8A 109.5 . . ?
C7 C8 H8B 109.5 . . ?
C7 C8 H8C 109.5 . . ?
H8A C8 H8B 109.5 . . ?
H8A C8 H8C 109.5 . . ?
H8B C8 H8C 109.5 . . ?
C7 C9 H9A 109.5 . . ?
C7 C9 H9B 109.5 . . ?
C7 C9 H9C 109.5 . . ?
H9A C9 H9B 109.5 . . ?
H9A C9 H9C 109.5 . . ?
H9B C9 H9C 109.5 . . ?
C7 C10 H10A 109.5 . . ?
C7 C10 H10B 109.5 . . ?
C7 C10 H10C 109.5 . . ?
H10A C10 H10B 109.5 . . ?
H10A C10 H10C 109.5 . . ?
H10B C10 H10C 109.5 . . ?
C6 C11 H11A 108.5 . . ?
C6 C11 H11B 108.5 . . ?
C6 C11 C12 115.0(4) . . ?
H11A C11 H11B 107.5 . . ?
C12 C11 H11A 108.5 . . ?
C12 C11 H11B 108.5 . . ?
C13 C12 C11 120.4(5) . . ?
C13 C12 C17 118.2(5) . . ?
C17 C12 C11 121.5(5) . . ?
C12 C13 H13 118.5 . . ?
C12 C13 C14 123.0(5) . . ?
C14 C13 H13 118.5 . . ?
C13 C14 C18 121.3(5) . . ?
C15 C14 C13 115.8(5) . . ?
C15 C14 C18 122.8(5) . . ?
C14 C15 H15 118.3 . . ?
C16 C15 C14 123.4(5) . . ?
C16 C15 H15 118.3 . . ?
C15 C16 C17 118.3(5) . . ?
C15 C16 C22 120.5(5) . . ?
C17 C16 C22 121.2(5) . . ?
O2 C17 C12 120.5(5) . . ?
O2 C17 C16 118.2(5) . . ?
C16 C17 C12 121.3(5) . . ?
C14 C18 C19 108.5(5) . . ?
C14 C18 C20 110.7(4) . . ?
C14 C18 C21 112.7(4) . . ?
C20 C18 C19 108.6(4) . . ?
C21 C18 C19 109.3(5) . . ?
C21 C18 C20 106.9(5) . . ?
C18 C19 H19A 109.5 . . ?
C18 C19 H19B 109.5 . . ?
C18 C19 H19C 109.5 . . ?
H19A C19 H19B 109.5 . . ?
H19A C19 H19C 109.5 . . ?
H19B C19 H19C 109.5 . . ?
C18 C20 H20A 109.5 . . ?
C18 C20 H20B 109.5 . . ?
C18 C20 H20C 109.5 . . ?
H20A C20 H20B 109.5 . . ?
H20A C20 H20C 109.5 . . ?
H20B C20 H20C 109.5 . . ?
C18 C21 H21A 109.5 . . ?
C18 C21 H21B 109.5 . . ?
C18 C21 H21C 109.5 . . ?
H21A C21 H21B 109.5 . . ?
H21A C21 H21C 109.5 . . ?
H21B C21 H21C 109.5 . . ?
C16 C22 H22A 108.7 . . ?
C16 C22 H22B 108.7 . . ?
H22A C22 H22B 107.6 . . ?
C23 C22 C16 114.1(4) . . ?
C23 C22 H22A 108.7 . . ?
C23 C22 H22B 108.7 . . ?
C24 C23 C22 121.3(5) . . ?
C24 C23 C28 118.1(5) . . ?
C28 C23 C22 120.6(5) . . ?
C23 C24 H24 118.4 . . ?
C23 C24 C25 123.2(5) . . ?
C25 C24 H24 118.4 . . ?
C24 C25 C26 116.9(5) . . ?
C24 C25 C29 120.2(5) . . ?
C26 C25 C29 122.9(5) . . ?
C25 C26 H26 118.7 . . ?
C27 C26 C25 122.7(5) . . ?
C27 C26 H26 118.7 . . ?
C26 C27 C28 117.4(5) . . ?
C26 C27 C33 120.9(5) . . ?
C28 C27 C33 121.6(5) . . ?
O3 C28 C23 120.5(5) . . ?
O3 C28 C27 117.9(5) . . ?
C23 C28 C27 121.6(5) . . ?
C25 C29 C30 108.6(4) . . ?
C31 C29 C25 112.8(5) . . ?
C31 C29 C30 108.8(5) . . ?
C31 C29 C32 107.8(5) . . ?
C32 C29 C25 111.2(4) . . ?
C32 C29 C30 107.5(5) . . ?
C29 C30 H30A 109.5 . . ?
C29 C30 H30B 109.5 . . ?
C29 C30 H30C 109.5 . . ?
H30A C30 H30B 109.5 . . ?
H30A C30 H30C 109.5 . . ?
H30B C30 H30C 109.5 . . ?
C29 C31 H31A 109.5 . . ?
C29 C31 H31B 109.5 . . ?
C29 C31 H31C 109.5 . . ?
H31A C31 H31B 109.5 . . ?
H31A C31 H31C 109.5 . . ?
H31B C31 H31C 109.5 . . ?
C29 C32 H32A 109.5 . . ?
C29 C32 H32B 109.5 . . ?
C29 C32 H32C 109.5 . . ?
H32A C32 H32B 109.5 . . ?
H32A C32 H32C 109.5 . . ?
H32B C32 H32C 109.5 . . ?
C27 C33 H33A 108.4 . . ?
C27 C33 H33B 108.4 . . ?
H33A C33 H33B 107.4 . . ?
C34 C33 C27 115.7(4) . . ?
C34 C33 H33A 108.4 . . ?
C34 C33 H33B 108.4 . . ?
C35 C34 C33 119.7(6) . . ?
C39 C34 C33 122.5(5) . . ?
C39 C34 C35 117.8(5) . . ?
C34 C35 H35 118.8 . . ?
C34 C35 C36 122.4(6) . . ?
C36 C35 H35 118.8 . . ?
C35 C36 C40 119.3(5) . . ?
C37 C36 C35 117.2(5) . . ?
C37 C36 C40 123.4(5) . . ?
C36 C37 H37 118.5 . . ?
C36 C37 C38 123.0(5) . . ?
C38 C37 H37 118.5 . . ?
C37 C38 C39 117.1(5) . . ?
C37 C38 C44 120.6(5) . . ?
C39 C38 C44 122.3(5) . . ?
O4 C39 C38 118.5(5) . . ?
C34 C39 O4 119.0(5) . . ?
C34 C39 C38 122.4(5) . . ?
C36 C40 C42 108.7(4) . . ?
C41 C40 C36 109.4(4) . . ?
C41 C40 C42 109.6(5) . . ?
C43 C40 C36 112.1(5) . . ?
C43 C40 C41 108.1(4) . . ?
C43 C40 C42 108.8(4) . . ?
C40 C41 H41A 109.5 . . ?
C40 C41 H41B 109.5 . . ?
C40 C41 H41C 109.5 . . ?
H41A C41 H41B 109.5 . . ?
H41A C41 H41C 109.5 . . ?
H41B C41 H41C 109.5 . . ?
C40 C42 H42A 109.5 . . ?
C40 C42 H42B 109.5 . . ?
C40 C42 H42C 109.5 . . ?
H42A C42 H42B 109.5 . . ?
H42A C42 H42C 109.5 . . ?
H42B C42 H42C 109.5 . . ?
C40 C43 H43A 109.5 . . ?
C40 C43 H43B 109.5 . . ?
C40 C43 H43C 109.5 . . ?
H43A C43 H43B 109.5 . . ?
H43A C43 H43C 109.5 . . ?
H43B C43 H43C 109.5 . . ?
C38 C44 H44A 108.6 . . ?
C38 C44 H44B 108.6 . . ?
H44A C44 H44B 107.6 . . ?
C45 C44 C38 114.6(4) . . ?
C45 C44 H44A 108.6 . . ?
C45 C44 H44B 108.6 . . ?
C46 C45 C44 119.9(5) . . ?
C46 C45 C50 117.2(5) . . ?
C50 C45 C44 122.9(5) . . ?
C45 C46 H46 118.5 . . ?
C47 C46 C45 123.0(5) . . ?
C47 C46 H46 118.5 . . ?
C46 C47 C51 122.1(5) . . ?
C48 C47 C46 116.9(4) . . ?
C48 C47 C51 121.0(5) . . ?
C47 C48 H48 118.7 . . ?
C47 C48 C49 122.6(5) . . ?
C49 C48 H48 118.7 . . ?
C48 C49 C55 119.6(5) . . ?
C50 C49 C48 118.5(5) . . ?
C50 C49 C55 121.5(5) . . ?
O5 C50 C45 119.6(5) . . ?
O5 C50 C49 118.6(5) . . ?
C49 C50 C45 121.8(5) . . ?
C47 C51 C52 107.3(7) . . ?
C47 C51 C53 113.0(7) . . ?
C47 C51 C52A 112.9(5) . . ?
C47 C51 C53A 106.8(5) . . ?
C53 C51 C52 105.9(10) . . ?
C54 C51 C47 110.2(7) . . ?
C54 C51 C52 108.8(10) . . ?
C54 C51 C53 111.5(10) . . ?
C52A C51 C53A 106.5(7) . . ?
C54A C51 C47 110.2(5) . . ?
C54A C51 C52A 109.4(7) . . ?
C54A C51 C53A 111.0(7) . . ?
C51 C52 H52A 109.5 . . ?
C51 C52 H52B 109.5 . . ?
C51 C52 H52C 109.5 . . ?
H52A C52 H52B 109.5 . . ?
H52A C52 H52C 109.5 . . ?
H52B C52 H52C 109.5 . . ?
C51 C53 H53A 109.5 . . ?
C51 C53 H53B 109.5 . . ?
C51 C53 H53C 109.5 . . ?
H53A C53 H53B 109.5 . . ?
H53A C53 H53C 109.5 . . ?
H53B C53 H53C 109.5 . . ?
C51 C54 H54A 109.5 . . ?
C51 C54 H54B 109.5 . . ?
C51 C54 H54C 109.5 . . ?
H54A C54 H54B 109.5 . . ?
H54A C54 H54C 109.5 . . ?
H54B C54 H54C 109.5 . . ?
C49 C55 H55A 107.1 . . ?
C49 C55 H55B 107.1 . . ?
H55A C55 H55B 106.8 . . ?
C56 C55 C49 120.9(5) . . ?
C56 C55 H55A 107.1 . . ?
C56 C55 H55B 107.1 . . ?
C57 C56 C55 120.2(5) . . ?
C57 C56 C61 117.5(5) . . ?
C61 C56 C55 121.5(5) . . ?
C56 C57 H57 118.3 . . ?
C56 C57 C58 123.4(5) . . ?
C58 C57 H57 118.3 . . ?
C57 C58 C59 116.3(5) . . ?
C57 C58 C62 120.1(5) . . ?
C59 C58 C62 123.5(5) . . ?
C58 C59 H59 118.3 . . ?
C60 C59 C58 123.3(5) . . ?
C60 C59 H59 118.3 . . ?
C59 C60 C61 116.9(5) . . ?
C59 C60 C66 120.2(5) . . ?
C61 C60 C66 122.7(5) . . ?
O6 C61 C56 120.4(5) . . ?
O6 C61 C60 117.1(5) . . ?
C56 C61 C60 122.5(5) . . ?
C58 C62 C63 110.4(5) . . ?
C58 C62 C64 109.5(4) . . ?
C58 C62 C65 112.0(4) . . ?
C64 C62 C63 109.2(4) . . ?
C64 C62 C65 107.8(5) . . ?
C65 C62 C63 107.8(4) . . ?
C62 C63 H63A 109.5 . . ?
C62 C63 H63B 109.5 . . ?
C62 C63 H63C 109.5 . . ?
H63A C63 H63B 109.5 . . ?
H63A C63 H63C 109.5 . . ?
H63B C63 H63C 109.5 . . ?
C62 C64 H64A 109.5 . . ?
C62 C64 H64B 109.5 . . ?
C62 C64 H64C 109.5 . . ?
H64A C64 H64B 109.5 . . ?
H64A C64 H64C 109.5 . . ?
H64B C64 H64C 109.5 . . ?
C62 C65 H65A 109.5 . . ?
C62 C65 H65B 109.5 . . ?
C62 C65 H65C 109.5 . . ?
H65A C65 H65B 109.5 . . ?
H65A C65 H65C 109.5 . . ?
H65B C65 H65C 109.5 . . ?
C2 C66 H66A 109.1 . . ?
C2 C66 H66B 109.1 . . ?
C60 C66 C2 112.6(4) . . ?
C60 C66 H66A 109.1 . . ?
C60 C66 H66B 109.1 . . ?
H66A C66 H66B 107.8 . . ?
C7 C8A H8AA 109.5 . . ?
C7 C8A H8AB 109.5 . . ?
C7 C8A H8AC 109.5 . . ?
H8AA C8A H8AB 109.5 . . ?
H8AA C8A H8AC 109.5 . . ?
H8AB C8A H8AC 109.5 . . ?
C7 C9A H9AA 109.5 . . ?
C7 C9A H9AB 109.5 . . ?
C7 C9A H9AC 109.5 . . ?
H9AA C9A H9AB 109.5 . . ?
H9AA C9A H9AC 109.5 . . ?
H9AB C9A H9AC 109.5 . . ?
C7 C10A H10D 109.5 . . ?
C7 C10A H10E 109.5 . . ?
C7 C10A H10F 109.5 . . ?
H10D C10A H10E 109.5 . . ?
H10D C10A H10F 109.5 . . ?
H10E C10A H10F 109.5 . . ?
C51 C52A H52D 109.5 . . ?
C51 C52A H52E 109.5 . . ?
C51 C52A H52F 109.5 . . ?
H52D C52A H52E 109.5 . . ?
H52D C52A H52F 109.5 . . ?
H52E C52A H52F 109.5 . . ?
C51 C53A H53D 109.5 . . ?
C51 C53A H53E 109.5 . . ?
C51 C53A H53F 109.5 . . ?
H53D C53A H53E 109.5 . . ?
H53D C53A H53F 109.5 . . ?
H53E C53A H53F 109.5 . . ?
C51 C54A H54D 109.5 . . ?
C51 C54A H54E 109.5 . . ?
C51 C54A H54F 109.5 . . ?
H54D C54A H54E 109.5 . . ?
H54D C54A H54F 109.5 . . ?
H54E C54A H54F 109.5 . . ?
C68 C67 C72 117.8(6) . . ?
C68 C67 C73 121.5(6) . . ?
C72 C67 C73 120.8(6) . . ?
C67 C68 H68 119.4 . . ?
C69 C68 C67 121.2(6) . . ?
C69 C68 H68 119.4 . . ?
C68 C69 H69 119.5 . . ?
C68 C69 C70 120.9(7) . . ?
C70 C69 H69 119.5 . . ?
C69 C70 H70 120.7 . . ?
C71 C70 C69 118.6(7) . . ?
C71 C70 H70 120.7 . . ?
C70 C71 H71 119.6 . . ?
C72 C71 C70 120.8(6) . . ?
C72 C71 H71 119.6 . . ?
C67 C72 H72 119.6 . . ?
C71 C72 C67 120.8(6) . . ?
C71 C72 H72 119.6 . . ?
C67 C73 H73A 109.5 . . ?
C67 C73 H73B 109.5 . . ?
C67 C73 H73C 109.5 . . ?
H73A C73 H73B 109.5 . . ?
H73A C73 H73C 109.5 . . ?
H73B C73 H73C 109.5 . . ?

loop_
_geom_bond_atom_site_label_1
_geom_bond_atom_site_label_2
_geom_bond_distance
_geom_bond_site_symmetry_2
_geom_bond_publ_flag
O1 H1 0.8400 . ?
O1 C1 1.399(6) . ?
O2 H2 0.8400 . ?
O2 C17 1.385(7) . ?
O3 H3 0.8400 . ?
O3 C28 1.377(7) . ?
O4 H4 0.8400 . ?
O4 C39 1.396(6) . ?
O5 H5 0.8400 . ?
O5 C50 1.377(6) . ?
O6 H6 0.8400 . ?
O6 C61 1.380(7) . ?
C1 C2 1.386(8) . ?
C1 C6 1.397(8) . ?
C2 C3 1.384(7) . ?
C2 C66 1.516(8) . ?
C3 H3A 0.9500 . ?
C3 C4 1.404(8) . ?
C4 C5 1.395(8) . ?
C4 C7 1.536(6) . ?
C5 H5A 0.9500 . ?
C5 C6 1.401(7) . ?
C6 C11 1.511(8) . ?
C7 C8 1.535(7) . ?
C7 C9 1.539(7) . ?
C7 C10 1.524(7) . ?
C7 C8A 1.531(9) . ?
C7 C9A 1.548(10) . ?
C7 C10A 1.542(10) . ?
C8 H8A 0.9800 . ?
C8 H8B 0.9800 . ?
C8 H8C 0.9800 . ?
C9 H9A 0.9800 . ?
C9 H9B 0.9800 . ?
C9 H9C 0.9800 . ?
C10 H10A 0.9800 . ?
C10 H10B 0.9800 . ?
C10 H10C 0.9800 . ?
C11 H11A 0.9900 . ?
C11 H11B 0.9900 . ?
C11 C12 1.524(8) . ?
C12 C13 1.376(8) . ?
C12 C17 1.397(7) . ?
C13 H13 0.9500 . ?
C13 C14 1.408(8) . ?
C14 C15 1.395(7) . ?
C14 C18 1.523(8) . ?
C15 H15 0.9500 . ?
C15 C16 1.375(8) . ?
C16 C17 1.391(8) . ?
C16 C22 1.533(7) . ?
C18 C19 1.534(8) . ?
C18 C20 1.532(7) . ?
C18 C21 1.523(8) . ?
C19 H19A 0.9800 . ?
C19 H19B 0.9800 . ?
C19 H19C 0.9800 . ?
C20 H20A 0.9800 . ?
C20 H20B 0.9800 . ?
C20 H20C 0.9800 . ?
C21 H21A 0.9800 . ?
C21 H21B 0.9800 . ?
C21 H21C 0.9800 . ?
C22 H22A 0.9900 . ?
C22 H22B 0.9900 . ?
C22 C23 1.522(8) . ?
C23 C24 1.378(8) . ?
C23 C28 1.391(8) . ?
C24 H24 0.9500 . ?
C24 C25 1.392(8) . ?
C25 C26 1.394(7) . ?
C25 C29 1.534(5) . ?
C26 H26 0.9500 . ?
C26 C27 1.392(8) . ?
C27 C28 1.407(8) . ?
C27 C33 1.518(8) . ?
C29 C30 1.540(5) . ?
C29 C31 1.530(5) . ?
C29 C32 1.534(5) . ?
C30 H30A 0.9800 . ?
C30 H30B 0.9800 . ?
C30 H30C 0.9800 . ?
C31 H31A 0.9800 . ?
C31 H31B 0.9800 . ?
C31 H31C 0.9800 . ?
C32 H32A 0.9800 . ?
C32 H32B 0.9800 . ?
C32 H32C 0.9800 . ?
C33 H33A 0.9900 . ?
C33 H33B 0.9900 . ?
C33 C34 1.509(8) . ?
C34 C35 1.389(7) . ?
C34 C39 1.382(8) . ?
C35 H35 0.9500 . ?
C35 C36 1.400(8) . ?
C36 C37 1.379(8) . ?
C36 C40 1.536(7) . ?
C37 H37 0.9500 . ?
C37 C38 1.394(7) . ?
C38 C39 1.397(8) . ?
C38 C44 1.531(8) . ?
C40 C41 1.533(8) . ?
C40 C42 1.538(7) . ?
C40 C43 1.528(7) . ?
C41 H41A 0.9800 . ?
C41 H41B 0.9800 . ?
C41 H41C 0.9800 . ?
C42 H42A 0.9800 . ?
C42 H42B 0.9800 . ?
C42 H42C 0.9800 . ?
C43 H43A 0.9800 . ?
C43 H43B 0.9800 . ?
C43 H43C 0.9800 . ?
C44 H44A 0.9900 . ?
C44 H44B 0.9900 . ?
C44 C45 1.524(8) . ?
C45 C46 1.394(8) . ?
C45 C50 1.398(7) . ?
C46 H46 0.9500 . ?
C46 C47 1.391(8) . ?
C47 C48 1.385(7) . ?
C47 C51 1.537(4) . ?
C48 H48 0.9500 . ?
C48 C49 1.386(7) . ?
C49 C50 1.379(8) . ?
C49 C55 1.533(7) . ?
C51 C52 1.546(5) . ?
C51 C53 1.541(5) . ?
C51 C54 1.532(5) . ?
C51 C52A 1.539(5) . ?
C51 C53A 1.548(5) . ?
C51 C54A 1.533(5) . ?
C52 H52A 0.9800 . ?
C52 H52B 0.9800 . ?
C52 H52C 0.9800 . ?
C53 H53A 0.9800 . ?
C53 H53B 0.9800 . ?
C53 H53C 0.9800 . ?
C54 H54A 0.9800 . ?
C54 H54B 0.9800 . ?
C54 H54C 0.9800 . ?
C55 H55A 0.9900 . ?
C55 H55B 0.9900 . ?
C55 C56 1.513(8) . ?
C56 C57 1.384(8) . ?
C56 C61 1.388(7) . ?
C57 H57 0.9500 . ?
C57 C58 1.395(8) . ?
C58 C59 1.398(7) . ?
C58 C62 1.524(7) . ?
C59 H59 0.9500 . ?
C59 C60 1.389(8) . ?
C60 C61 1.401(8) . ?
C60 C66 1.512(7) . ?
C62 C63 1.535(7) . ?
C62 C64 1.529(8) . ?
C62 C65 1.530(7) . ?
C63 H63A 0.9800 . ?
C63 H63B 0.9800 . ?
C63 H63C 0.9800 . ?
C64 H64A 0.9800 . ?
C64 H64B 0.9800 . ?
C64 H64C 0.9800 . ?
C65 H65A 0.9800 . ?
C65 H65B 0.9800 . ?
C65 H65C 0.9800 . ?
C66 H66A 0.9900 . ?
C66 H66B 0.9900 . ?
C8A H8AA 0.9800 . ?
C8A H8AB 0.9800 . ?
C8A H8AC 0.9800 . ?
C9A H9AA 0.9800 . ?
C9A H9AB 0.9800 . ?
C9A H9AC 0.9800 . ?
C10A H10D 0.9800 . ?
C10A H10E 0.9800 . ?
C10A H10F 0.9800 . ?
C52A H52D 0.9800 . ?
C52A H52E 0.9800 . ?
C52A H52F 0.9800 . ?
C53A H53D 0.9800 . ?
C53A H53E 0.9800 . ?
C53A H53F 0.9800 . ?
C54A H54D 0.9800 . ?
C54A H54E 0.9800 . ?
C54A H54F 0.9800 . ?
C67 C68 1.371(9) . ?
C67 C72 1.387(8) . ?
C67 C73 1.510(9) . ?
C68 H68 0.9500 . ?
C68 C69 1.362(10) . ?
C69 H69 0.9500 . ?
C69 C70 1.372(9) . ?
C70 H70 0.9500 . ?
C70 C71 1.367(9) . ?
C71 H71 0.9500 . ?
C71 C72 1.366(9) . ?
C72 H72 0.9500 . ?
C73 H73A 0.9800 . ?
C73 H73B 0.9800 . ?
C73 H73C 0.9800 . ?

loop_
_geom_torsion_atom_site_label_1
_geom_torsion_atom_site_label_2
_geom_torsion_atom_site_label_3
_geom_torsion_atom_site_label_4
_geom_torsion
_geom_torsion_site_symmetry_1
_geom_torsion_site_symmetry_2
_geom_torsion_site_symmetry_3
_geom_torsion_site_symmetry_4
_geom_torsion_publ_flag
O1 C1 C2 C3 177.5(4) . . . . ?
O1 C1 C2 C66 -4.5(7) . . . . ?
O1 C1 C6 C5 -177.9(4) . . . . ?
O1 C1 C6 C11 1.9(7) . . . . ?
C1 C2 C3 C4 1.4(7) . . . . ?
C1 C2 C66 C60 -89.3(6) . . . . ?
C1 C6 C11 C12 96.9(6) . . . . ?
C2 C1 C6 C5 0.9(7) . . . . ?
C2 C1 C6 C11 -179.3(5) . . . . ?
C2 C3 C4 C5 -1.0(7) . . . . ?
C2 C3 C4 C7 -177.5(4) . . . . ?
C3 C2 C66 C60 88.7(6) . . . . ?
C3 C4 C5 C6 0.5(7) . . . . ?
C3 C4 C7 C8 59.4(8) . . . . ?
C3 C4 C7 C9 178.2(6) . . . . ?
C3 C4 C7 C10 -59.1(8) . . . . ?
C3 C4 C7 C8A 98(2) . . . . ?
C3 C4 C7 C9A -140.1(18) . . . . ?
C3 C4 C7 C10A -23(2) . . . . ?
C4 C5 C6 C1 -0.5(7) . . . . ?
C4 C5 C6 C11 179.7(5) . . . . ?
C5 C4 C7 C8 -116.9(7) . . . . ?
C5 C4 C7 C9 1.9(8) . . . . ?
C5 C4 C7 C10 124.6(8) . . . . ?
C5 C4 C7 C8A -78(2) . . . . ?
C5 C4 C7 C9A 43.6(19) . . . . ?
C5 C4 C7 C10A 160(2) . . . . ?
C5 C6 C11 C12 -83.3(6) . . . . ?
C6 C1 C2 C3 -1.3(7) . . . . ?
C6 C1 C2 C66 176.7(5) . . . . ?
C6 C11 C12 C13 104.3(6) . . . . ?
C6 C11 C12 C17 -75.2(6) . . . . ?
C7 C4 C5 C6 177.0(4) . . . . ?
C11 C12 C13 C14 -180.0(5) . . . . ?
C11 C12 C17 O2 -0.9(8) . . . . ?
C11 C12 C17 C16 178.4(5) . . . . ?
C12 C13 C14 C15 1.6(8) . . . . ?
C12 C13 C14 C18 178.0(5) . . . . ?
C13 C12 C17 O2 179.6(5) . . . . ?
C13 C12 C17 C16 -1.1(8) . . . . ?
C13 C14 C15 C16 -1.3(8) . . . . ?
C13 C14 C18 C19 -74.5(6) . . . . ?
C13 C14 C18 C20 44.6(7) . . . . ?
C13 C14 C18 C21 164.3(5) . . . . ?
C14 C15 C16 C17 -0.1(8) . . . . ?
C14 C15 C16 C22 179.0(5) . . . . ?
C15 C14 C18 C19 101.6(6) . . . . ?
C15 C14 C18 C20 -139.3(5) . . . . ?
C15 C14 C18 C21 -19.6(8) . . . . ?
C15 C16 C17 O2 -179.3(5) . . . . ?
C15 C16 C17 C12 1.4(8) . . . . ?
C15 C16 C22 C23 87.8(6) . . . . ?
C16 C22 C23 C24 -90.0(6) . . . . ?
C16 C22 C23 C28 89.9(6) . . . . ?
C17 C12 C13 C14 -0.5(8) . . . . ?
C17 C16 C22 C23 -93.1(6) . . . . ?
C18 C14 C15 C16 -177.6(5) . . . . ?
C22 C16 C17 O2 1.6(8) . . . . ?
C22 C16 C17 C12 -177.7(5) . . . . ?
C22 C23 C24 C25 -179.7(5) . . . . ?
C22 C23 C28 O3 -2.2(7) . . . . ?
C22 C23 C28 C27 178.0(5) . . . . ?
C23 C24 C25 C26 1.9(8) . . . . ?
C23 C24 C25 C29 -175.4(5) . . . . ?
C24 C23 C28 O3 177.7(5) . . . . ?
C24 C23 C28 C27 -2.1(8) . . . . ?
C24 C25 C26 C27 -2.6(8) . . . . ?
C24 C25 C29 C30 73.2(6) . . . . ?
C24 C25 C29 C31 -166.1(5) . . . . ?
C24 C25 C29 C32 -44.9(7) . . . . ?
C25 C26 C27 C28 1.0(8) . . . . ?
C25 C26 C27 C33 -179.2(5) . . . . ?
C26 C25 C29 C30 -103.9(6) . . . . ?
C26 C25 C29 C31 16.8(7) . . . . ?
C26 C25 C29 C32 138.0(5) . . . . ?
C26 C27 C28 O3 -178.4(4) . . . . ?
C26 C27 C28 C23 1.5(7) . . . . ?
C26 C27 C33 C34 -101.1(6) . . . . ?
C27 C33 C34 C35 88.1(6) . . . . ?
C27 C33 C34 C39 -91.1(6) . . . . ?
C28 C23 C24 C25 0.4(8) . . . . ?
C28 C27 C33 C34 78.6(6) . . . . ?
C29 C25 C26 C27 174.6(5) . . . . ?
C33 C27 C28 O3 1.9(7) . . . . ?
C33 C27 C28 C23 -178.3(5) . . . . ?
C33 C34 C35 C36 -178.1(5) . . . . ?
C33 C34 C39 O4 -5.9(7) . . . . ?
C33 C34 C39 C38 176.6(5) . . . . ?
C34 C35 C36 C37 0.6(7) . . . . ?
C34 C35 C36 C40 -178.8(5) . . . . ?
C35 C34 C39 O4 174.8(4) . . . . ?
C35 C34 C39 C38 -2.7(8) . . . . ?
C35 C36 C37 C38 -1.2(8) . . . . ?
C35 C36 C40 C41 -54.1(6) . . . . ?
C35 C36 C40 C42 65.6(6) . . . . ?
C35 C36 C40 C43 -174.0(5) . . . . ?
C36 C37 C38 C39 -0.2(7) . . . . ?
C36 C37 C38 C44 -179.6(5) . . . . ?
C37 C36 C40 C41 126.5(6) . . . . ?
C37 C36 C40 C42 -113.8(6) . . . . ?
C37 C36 C40 C43 6.6(7) . . . . ?
C37 C38 C39 O4 -175.3(4) . . . . ?
C37 C38 C39 C34 2.2(7) . . . . ?
C37 C38 C44 C45 -95.4(6) . . . . ?
C38 C44 C45 C46 94.2(6) . . . . ?
C38 C44 C45 C50 -84.7(6) . . . . ?
C39 C34 C35 C36 1.2(8) . . . . ?
C39 C38 C44 C45 85.3(6) . . . . ?
C40 C36 C37 C38 178.3(5) . . . . ?
C44 C38 C39 O4 4.1(7) . . . . ?
C44 C38 C39 C34 -178.5(5) . . . . ?
C44 C45 C46 C47 -178.4(5) . . . . ?
C44 C45 C50 O5 -2.6(8) . . . . ?
C44 C45 C50 C49 175.4(6) . . . . ?
C45 C46 C47 C48 1.3(8) . . . . ?
C45 C46 C47 C51 178.7(5) . . . . ?
C46 C45 C50 O5 178.4(5) . . . . ?
C46 C45 C50 C49 -3.5(8) . . . . ?
C46 C47 C48 C49 -0.4(8) . . . . ?
C46 C47 C51 C52 55.9(10) . . . . ?
C46 C47 C51 C53 172.1(10) . . . . ?
C46 C47 C51 C54 -62.4(11) . . . . ?
C46 C47 C51 C52A 1.2(9) . . . . ?
C46 C47 C51 C53A -115.5(7) . . . . ?
C46 C47 C51 C54A 123.8(8) . . . . ?
C47 C48 C49 C50 -2.4(8) . . . . ?
C47 C48 C49 C55 170.2(5) . . . . ?
C48 C47 C51 C52 -126.9(9) . . . . ?
C48 C47 C51 C53 -10.6(12) . . . . ?
C48 C47 C51 C54 114.9(10) . . . . ?
C48 C47 C51 C52A 178.5(7) . . . . ?
C48 C47 C51 C53A 61.7(8) . . . . ?
C48 C47 C51 C54A -58.9(9) . . . . ?
C48 C49 C50 O5 -177.5(5) . . . . ?
C48 C49 C50 C45 4.5(8) . . . . ?
C48 C49 C55 C56 97.1(6) . . . . ?
C49 C55 C56 C57 -99.0(6) . . . . ?
C49 C55 C56 C61 91.6(7) . . . . ?
C50 C45 C46 C47 0.5(8) . . . . ?
C50 C49 C55 C56 -90.5(7) . . . . ?
C51 C47 C48 C49 -177.8(5) . . . . ?
C55 C49 C50 O5 10.1(8) . . . . ?
C55 C49 C50 C45 -168.0(5) . . . . ?
C55 C56 C57 C58 -168.2(5) . . . . ?
C55 C56 C61 O6 -10.5(8) . . . . ?
C55 C56 C61 C60 166.6(5) . . . . ?
C56 C57 C58 C59 0.5(8) . . . . ?
C56 C57 C58 C62 177.6(5) . . . . ?
C57 C56 C61 O6 179.8(5) . . . . ?
C57 C56 C61 C60 -3.1(8) . . . . ?
C57 C58 C59 C60 -1.5(8) . . . . ?
C57 C58 C62 C63 -53.5(7) . . . . ?
C57 C58 C62 C64 66.8(7) . . . . ?
C57 C58 C62 C65 -173.6(5) . . . . ?
C58 C59 C60 C61 0.3(8) . . . . ?
C58 C59 C60 C66 175.8(5) . . . . ?
C59 C58 C62 C63 123.4(5) . . . . ?
C59 C58 C62 C64 -116.3(6) . . . . ?
C59 C58 C62 C65 3.2(8) . . . . ?
C59 C60 C61 O6 179.3(5) . . . . ?
C59 C60 C61 C56 2.1(8) . . . . ?
C59 C60 C66 C2 -92.0(6) . . . . ?
C61 C56 C57 C58 1.7(8) . . . . ?
C61 C60 C66 C2 83.3(6) . . . . ?
C62 C58 C59 C60 -178.5(5) . . . . ?
C66 C2 C3 C4 -176.7(5) . . . . ?
C66 C60 C61 O6 3.9(8) . . . . ?
C66 C60 C61 C56 -173.3(5) . . . . ?
C67 C68 C69 C70 -0.7(11) . . . . ?
C68 C67 C72 C71 0.7(9) . . . . ?
C68 C69 C70 C71 0.8(11) . . . . ?
C69 C70 C71 C72 -0.1(10) . . . . ?
C70 C71 C72 C67 -0.7(10) . . . . ?
C72 C67 C68 C69 0.0(10) . . . . ?
C73 C67 C68 C69 179.5(6) . . . . ?
C73 C67 C72 C71 -178.8(6) . . . . ?
